data_7720623
loop_
_publ_author_name
'Mitra, Mousree'
'Mr&#xf3;zek, Ond&#x159;ej'
'Belyaev, Andrey'
'Janiak, Lars'
'Marian, Christel M.'
'Steffen, Andreas'

_publ_section_title
;
 Synthesis, structural characterization and rigidity dependent dual
 phosphorescence behavior of high-energy phosphorescent zinc(II) cyclic
 (alkyl)(amino)carbene complexes.
;
_journal_issue 14
_journal_name_full 'Dalton transactions (Cambridge, England : 2003)'
_journal_page_first 5519
_journal_page_last 5528
_journal_paper_doi 10.1039/d6dt00177g
_journal_volume 55
_journal_year 2026
_chemical_formula_moiety 'C80 H124 Br6 N4 Zn4, 2(B C24 F20)'
_chemical_formula_sum 'C128 H124 B2 Br6 F40 N4 Zn4'
_chemical_formula_weight 3240.86
_space_group_crystal_system monoclinic
_space_group_IT_number 15
_space_group_name_Hall '-C 2yc'
_space_group_name_H-M_alt 'C 1 2/c 1'
_atom_sites_solution_hydrogens geom
_atom_sites_solution_primary iterative
_audit_creation_date 2024-11-22
_audit_creation_method
;
Olex2 1.5
(compiled 2021.07.19 svn.r715e62df for OlexSys, GUI svn.r6380)
;
_audit_update_record
;
2024-11-22 deposited with the CCDC.	2026-03-05 downloaded from the CCDC.
;
_cell_angle_alpha 90
_cell_angle_beta 112.3930(10)
_cell_angle_gamma 90
_cell_formula_units_Z 4
_cell_length_a 32.9862(12)
_cell_length_b 14.0098(6)
_cell_length_c 32.2452(13)
_cell_measurement_reflns_used 9714
_cell_measurement_temperature 100(2)
_cell_measurement_theta_max 30.02
_cell_measurement_theta_min 2.39
_cell_volume 13777.8(10)
_computing_cell_refinement 'SAINT V8.40A (?, 2016)'
_computing_data_reduction 'SAINT V8.40A (?, 2016)'
_computing_molecular_graphics 'Olex2 1.5 (Dolomanov et al., 2009)'
_computing_publication_material 'Olex2 1.5 (Dolomanov et al., 2009)'
_computing_structure_refinement 'SHELXL 2019/3 (Sheldrick, 2015)'
_computing_structure_solution 'olex2.solve 1.5 (Bourhis et al., 2015)'
_diffrn_ambient_temperature 100.00
_diffrn_detector HPAD
_diffrn_detector_area_resol_mean 7.41
_diffrn_detector_type 'CMOS Photon 100'
_diffrn_measured_fraction_theta_full 0.998
_diffrn_measured_fraction_theta_max 0.998
_diffrn_measurement_device_type 'Bruker D8 VENTURE dual wavelength Mo/Cu'
_diffrn_measurement_method '\f and \w scans'
_diffrn_measurement_specimen_support 'MiTeGen micromount'
_diffrn_radiation_monochromator 'multilayer optics'
_diffrn_radiation_type MoK\a
_diffrn_radiation_wavelength 0.71073
_diffrn_reflns_av_R_equivalents 0.0401
_diffrn_reflns_av_unetI/netI 0.0313
_diffrn_reflns_Laue_measured_fraction_full 0.998
_diffrn_reflns_Laue_measured_fraction_max 0.998
_diffrn_reflns_limit_h_max 42
_diffrn_reflns_limit_h_min -42
_diffrn_reflns_limit_k_max 18
_diffrn_reflns_limit_k_min -18
_diffrn_reflns_limit_l_max 41
_diffrn_reflns_limit_l_min -41
_diffrn_reflns_number 80860
_diffrn_reflns_point_group_measured_fraction_full 0.998
_diffrn_reflns_point_group_measured_fraction_max 0.998
_diffrn_reflns_theta_full 25.242
_diffrn_reflns_theta_max 27.500
_diffrn_reflns_theta_min 2.263
_diffrn_source_current 1.4
_diffrn_source_power 0.07
_diffrn_source_voltage 50.0
_diffrn_standards_number 0
_exptl_absorpt_coefficient_mu 2.530
_exptl_absorpt_correction_T_max 0.7460
_exptl_absorpt_correction_T_min 0.4950
_exptl_absorpt_correction_type multi-scan
_exptl_absorpt_process_details
'SADABS-2016/2 (Bruker,2016/2) was used for absorption correction. wR2(int) was 0.1595 before and 0.0501 after correction. The Ratio of minimum to maximum transmission is 0.6635. The \l/2 correction factor is Not present.'
_exptl_crystal_colour 'clear colourless'
_exptl_crystal_colour_lustre clear
_exptl_crystal_colour_primary colourless
_exptl_crystal_density_diffrn 1.562
_exptl_crystal_description block
_exptl_crystal_F_000 6480
_exptl_crystal_size_max 0.247
_exptl_crystal_size_mid 0.242
_exptl_crystal_size_min 0.191
_refine_diff_density_max 1.611
_refine_diff_density_min -0.732
_refine_diff_density_rms 0.073
_refine_ls_extinction_method none
_refine_ls_goodness_of_fit_ref 1.039
_refine_ls_hydrogen_treatment constr
_refine_ls_matrix_type full
_refine_ls_number_parameters 840
_refine_ls_number_reflns 15811
_refine_ls_number_restraints 0
_refine_ls_restrained_S_all 1.039
_refine_ls_R_factor_all 0.0391
_refine_ls_R_factor_gt 0.0307
_refine_ls_shift/su_max 0.004
_refine_ls_shift/su_mean 0.000
_refine_ls_structure_factor_coef Fsqd
_refine_ls_weighting_details 'w=1/[\s^2^(Fo^2^)+(0.0361P)^2^+25.2668P] where P=(Fo^2^+2Fc^2^)/3'
_refine_ls_weighting_scheme calc
_refine_ls_wR_factor_gt 0.0775
_refine_ls_wR_factor_ref 0.0812
_reflns_Friedel_coverage 0.000
_reflns_number_gt 13461
_reflns_number_total 15811
_reflns_threshold_expression 'I > 2\s(I)'
_cod_data_source_file d6dt00177g2.cif
_cod_data_source_block 7
_cod_depositor_comments 'Adding full bibliography for 7720617--7720624.cif.'
_cod_database_code 7720623
_shelx_shelxl_version_number 2019/3
_shelx_space_group_comment
;
The symmetry employed for this shelxl refinement is uniquely defined
by the following loop, which should always be used as a source of
symmetry information in preference to the above space-group names.
They are only intended as comments.
;
_shelx_estimated_absorpt_t_max 0.644
_shelx_estimated_absorpt_t_min 0.574
_diffrn_ambient_temperature_device 'Oxford Cryostream 800'
_olex2_refinement_description
;
1. Fixed Uiso
 At 1.2 times of:
  All C(H) groups, All C(H,H) groups
 At 1.5 times of:
  All C(H,H,H) groups
2. Uiso/Uaniso restraints and constraints
Uanis(C10) = Uanis(C15)
3.a Ternary CH refined with riding coordinates:
 C19(H19), C26(H26), C35(H35), C38(H38)
3.b Secondary CH2 refined with riding coordinates:
 C4(H4A,H4B), C11(H11A,H11B)
3.c Aromatic/amide H refined with riding coordinates:
 C22(H22), C23(H23), C24(H24), C31(H31), C32(H32), C33(H33)
3.d Idealised Me refined as rotating group:
 C6(H6A,H6B,H6C), C7(H7A,H7B,H7C), C8(H8A,H8B,H8C), C9(H9A,H9B,H9C), C13(H13A,
 H13B,H13C), C14(H14A,H14B,H14C), C15(H15A,H15B,H15C), C16(H16A,H16B,H16C),
 C20(H20A,H20B,H20C), C21(H21A,H21B,H21C), C27(H27A,H27B,H27C), C28(H28A,H28B,
 H28C), C36(H36A,H36B,H36C), C37(H37A,H37B,H37C), C39(H39A,H39B,H39C), C40(H40A,
 H40B,H40C)
;
_smtbx_masks_void_probe_radius 1.2
_smtbx_masks_void_truncation_radius 1.2
_olex2_submission_special_instructions 'No special instructions were received'

loop_
_space_group_symop_operation_xyz
'x, y, z'
'-x, y, -z+1/2'
'x+1/2, y+1/2, z'
'-x+1/2, y+1/2, -z+1/2'
'-x, -y, -z'
'x, -y, z-1/2'
'-x+1/2, -y+1/2, -z'
'x+1/2, -y+1/2, z-1/2'

loop_
_atom_site_label
_atom_site_type_symbol
_atom_site_fract_x
_atom_site_fract_y
_atom_site_fract_z
_atom_site_U_iso_or_equiv
_atom_site_adp_type
_atom_site_occupancy
_atom_site_site_symmetry_order
_atom_site_calc_flag
_atom_site_refinement_flags_posn
_atom_site_refinement_flags_adp
_atom_site_refinement_flags_occupancy
_atom_site_disorder_assembly
_atom_site_disorder_group
Br1 Br 0.46292(2) 0.85210(2) 0.81178(2) 0.02252(6) Uani 1 1 d . . . . .
Br2 Br 0.500000 1.03862(2) 0.750000 0.02400(7) Uani 1 2 d S T P . .
Br3 Br 0.500000 0.63472(2) 0.750000 0.02355(7) Uani 1 2 d S T P . .
Br4 Br 0.41774(2) 0.82434(2) 0.68306(2) 0.02097(6) Uani 1 1 d . . . . .
Zn1 Zn 0.52820(2) 0.94116(2) 0.81930(2) 0.01779(6) Uani 1 1 d . . . . .
Zn2 Zn 0.43913(2) 0.73261(2) 0.75235(2) 0.01824(6) Uani 1 1 d . . . . .
F1 F 0.38132(4) 0.57042(11) 1.06205(4) 0.0256(3) Uani 1 1 d . . . . .
F2 F 0.46642(5) 0.60250(12) 1.09857(5) 0.0332(3) Uani 1 1 d . . . . .
F3 F 0.51514(4) 0.61240(11) 1.04673(5) 0.0334(4) Uani 1 1 d . . . . .
F4 F 0.47563(4) 0.58469(11) 0.95654(5) 0.0291(3) Uani 1 1 d . . . . .
F5 F 0.39062(4) 0.54046(11) 0.91967(4) 0.0251(3) Uani 1 1 d . . . . .
F6 F 0.36186(4) 0.72309(10) 0.93276(4) 0.0243(3) Uani 1 1 d . . . . .
F7 F 0.31619(5) 0.83172(10) 0.86404(5) 0.0315(3) Uani 1 1 d . . . . .
F8 F 0.23209(5) 0.78723(12) 0.81097(5) 0.0356(4) Uani 1 1 d . . . . .
F9 F 0.19526(4) 0.62501(12) 0.82734(5) 0.0330(3) Uani 1 1 d . . . . .
F10 F 0.24087(4) 0.51109(10) 0.89518(4) 0.0246(3) Uani 1 1 d . . . . .
F11 F 0.25608(4) 0.41370(10) 0.97602(5) 0.0251(3) Uani 1 1 d . . . . .
F12 F 0.20922(5) 0.46704(13) 1.02218(5) 0.0372(4) Uani 1 1 d . . . . .
F13 F 0.22294(6) 0.63769(13) 1.06509(5) 0.0421(4) Uani 1 1 d . . . . .
F14 F 0.28571(5) 0.75837(11) 1.05899(5) 0.0352(4) Uani 1 1 d . . . . .
F15 F 0.33006(4) 0.71157(10) 1.00807(4) 0.0254(3) Uani 1 1 d . . . . .
F16 F 0.34583(4) 0.38021(10) 1.02329(4) 0.0236(3) Uani 1 1 d . . . . .
F17 F 0.34851(5) 0.19463(10) 1.00784(5) 0.0305(3) Uani 1 1 d . . . . .
F18 F 0.33510(5) 0.13040(11) 0.92347(5) 0.0364(4) Uani 1 1 d . . . . .
F19 F 0.31665(5) 0.25802(11) 0.85514(5) 0.0334(3) Uani 1 1 d . . . . .
F20 F 0.31096(4) 0.44301(10) 0.86895(4) 0.0236(3) Uani 1 1 d . . . . .
N1 N 0.54298(6) 1.03251(13) 0.90830(6) 0.0164(4) Uani 1 1 d . . . . .
N2 N 0.35645(6) 0.63011(14) 0.74103(6) 0.0170(4) Uani 1 1 d . . . . .
C1 C 0.55690(7) 1.01989(16) 0.87616(7) 0.0176(4) Uani 1 1 d . . . . .
C2 C 0.39632(7) 0.64806(18) 0.76695(7) 0.0212(5) Uani 1 1 d . . . . .
C3 C 0.57224(7) 1.09670(17) 0.94708(7) 0.0204(5) Uani 1 1 d . . . . .
C4 C 0.60089(8) 1.14198(19) 0.92466(8) 0.0276(5) Uani 1 1 d . . . . .
H4A H 0.631372 1.149473 0.946584 0.033 Uiso 1 1 calc R U . . .
H4B H 0.589392 1.205645 0.912483 0.033 Uiso 1 1 calc R U . . .
C5 C 0.59952(7) 1.07417(19) 0.88651(8) 0.0248(5) Uani 1 1 d . . . . .
C6 C 0.54493(8) 1.16923(18) 0.95985(8) 0.0269(5) Uani 1 1 d . . . . .
H6A H 0.528193 1.207917 0.933564 0.040 Uiso 1 1 calc R U . . .
H6B H 0.564271 1.210712 0.983641 0.040 Uiso 1 1 calc R U . . .
H6C H 0.524673 1.135964 0.970595 0.040 Uiso 1 1 calc R U . . .
C7 C 0.59836(8) 1.03826(18) 0.98840(8) 0.0259(5) Uani 1 1 d . . . . .
H7A H 0.578242 1.007918 1.000250 0.039 Uiso 1 1 calc R U . . .
H7B H 0.618574 1.080202 1.011316 0.039 Uiso 1 1 calc R U . . .
H7C H 0.615100 0.989002 0.980259 0.039 Uiso 1 1 calc R U . . .
C8 C 0.63819(8) 1.0034(2) 0.90120(9) 0.0355(7) Uani 1 1 d . . . . .
H8A H 0.636550 0.962223 0.925091 0.053 Uiso 1 1 calc R U . . .
H8B H 0.665882 1.038825 0.912320 0.053 Uiso 1 1 calc R U . . .
H8C H 0.636714 0.964041 0.875531 0.053 Uiso 1 1 calc R U . . .
C9 C 0.59857(10) 1.1297(2) 0.84509(9) 0.0407(7) Uani 1 1 d . . . . .
H9A H 0.598271 1.084625 0.821728 0.061 Uiso 1 1 calc R U . . .
H9B H 0.624657 1.170294 0.853339 0.061 Uiso 1 1 calc R U . . .
H9C H 0.572194 1.169546 0.833781 0.061 Uiso 1 1 calc R U . . .
C10 C 0.40657(10) 0.6000(2) 0.81189(9) 0.0416(5) Uani 1 1 d . . . . .
C11 C 0.36917(9) 0.5302(2) 0.80325(9) 0.0319(6) Uani 1 1 d . . . . .
H11A H 0.359239 0.530897 0.828607 0.038 Uiso 1 1 calc R U . . .
H11B H 0.378879 0.464709 0.800069 0.038 Uiso 1 1 calc R U . . .
C12 C 0.33179(8) 0.56055(18) 0.76006(8) 0.0249(5) Uani 1 1 d . . . . .
C13 C 0.29435(9) 0.6113(2) 0.76759(10) 0.0371(7) Uani 1 1 d . . . . .
H13A H 0.306096 0.664130 0.788702 0.056 Uiso 1 1 calc R U . . .
H13B H 0.279194 0.566136 0.779931 0.056 Uiso 1 1 calc R U . . .
H13C H 0.273653 0.636328 0.738969 0.056 Uiso 1 1 calc R U . . .
C14 C 0.31314(9) 0.4773(2) 0.72805(9) 0.0368(7) Uani 1 1 d . . . . .
H14A H 0.291234 0.501034 0.699825 0.055 Uiso 1 1 calc R U . . .
H14B H 0.299336 0.431604 0.741640 0.055 Uiso 1 1 calc R U . . .
H14C H 0.336854 0.445551 0.722098 0.055 Uiso 1 1 calc R U . . .
C15 C 0.40294(10) 0.6805(2) 0.84519(9) 0.0416(5) Uani 1 1 d . . . . .
H15A H 0.425673 0.728803 0.849448 0.062 Uiso 1 1 calc R U . . .
H15B H 0.406933 0.651667 0.874173 0.062 Uiso 1 1 calc R U . . .
H15C H 0.373975 0.710619 0.832427 0.062 Uiso 1 1 calc R U . . .
C16 C 0.45122(11) 0.5612(3) 0.83227(11) 0.0575(10) Uani 1 1 d . . . . .
H16A H 0.455653 0.513466 0.812180 0.086 Uiso 1 1 calc R U . . .
H16B H 0.455275 0.531313 0.861053 0.086 Uiso 1 1 calc R U . . .
H16C H 0.472520 0.612998 0.837154 0.086 Uiso 1 1 calc R U . . .
C17 C 0.50216(7) 0.99105(17) 0.90844(7) 0.0167(4) Uani 1 1 d . . . . .
C18 C 0.50331(7) 0.90112(17) 0.92771(7) 0.0180(4) Uani 1 1 d . . . . .
C19 C 0.54399(7) 0.83885(17) 0.94805(7) 0.0194(4) Uani 1 1 d . . . . .
H19 H 0.569976 0.876825 0.948938 0.023 Uiso 1 1 calc R U . . .
C20 C 0.55096(8) 0.8106(2) 0.99645(8) 0.0265(5) Uani 1 1 d . . . . .
H20A H 0.552632 0.868314 1.014198 0.040 Uiso 1 1 calc R U . . .
H20B H 0.578332 0.774456 1.009746 0.040 Uiso 1 1 calc R U . . .
H20C H 0.526364 0.771058 0.996195 0.040 Uiso 1 1 calc R U . . .
C21 C 0.54138(8) 0.74857(18) 0.92029(8) 0.0255(5) Uani 1 1 d . . . . .
H21A H 0.515665 0.711052 0.918403 0.038 Uiso 1 1 calc R U . . .
H21B H 0.567955 0.710351 0.934668 0.038 Uiso 1 1 calc R U . . .
H21C H 0.538860 0.766601 0.890034 0.038 Uiso 1 1 calc R U . . .
C22 C 0.46367(7) 0.86427(18) 0.92716(7) 0.0212(5) Uani 1 1 d . . . . .
H22 H 0.463413 0.803321 0.939974 0.025 Uiso 1 1 calc R U . . .
C23 C 0.42487(7) 0.9146(2) 0.90838(8) 0.0253(5) Uani 1 1 d . . . . .
H23 H 0.398396 0.888649 0.908722 0.030 Uiso 1 1 calc R U . . .
C24 C 0.42466(7) 1.00267(19) 0.88914(8) 0.0249(5) Uani 1 1 d . . . . .
H24 H 0.397827 1.036694 0.876400 0.030 Uiso 1 1 calc R U . . .
C25 C 0.46292(7) 1.04310(17) 0.88789(7) 0.0202(5) Uani 1 1 d . . . . .
C26 C 0.45867(8) 1.13655(18) 0.86247(8) 0.0248(5) Uani 1 1 d . . . . .
H26 H 0.488606 1.157814 0.865483 0.030 Uiso 1 1 calc R U . . .
C27 C 0.43781(9) 1.2156(2) 0.88101(9) 0.0326(6) Uani 1 1 d . . . . .
H27A H 0.407524 1.198055 0.875937 0.049 Uiso 1 1 calc R U . . .
H27B H 0.437989 1.275818 0.865644 0.049 Uiso 1 1 calc R U . . .
H27C H 0.454633 1.223109 0.913251 0.049 Uiso 1 1 calc R U . . .
C28 C 0.43052(9) 1.1218(2) 0.81222(8) 0.0332(6) Uani 1 1 d . . . . .
H28A H 0.442730 1.069326 0.800519 0.050 Uiso 1 1 calc R U . . .
H28B H 0.430568 1.180445 0.795690 0.050 Uiso 1 1 calc R U . . .
H28C H 0.400382 1.106178 0.808559 0.050 Uiso 1 1 calc R U . . .
C29 C 0.33497(7) 0.67552(18) 0.69711(7) 0.0203(5) Uani 1 1 d . . . . .
C30 C 0.33675(7) 0.62890(19) 0.65909(8) 0.0241(5) Uani 1 1 d . . . . .
C31 C 0.31436(8) 0.6723(2) 0.61756(8) 0.0331(6) Uani 1 1 d . . . . .
H31 H 0.314397 0.642353 0.591130 0.040 Uiso 1 1 calc R U . . .
C32 C 0.29239(8) 0.7567(2) 0.61399(9) 0.0384(7) Uani 1 1 d . . . . .
H32 H 0.276705 0.783605 0.585264 0.046 Uiso 1 1 calc R U . . .
C33 C 0.29295(8) 0.8028(2) 0.65194(9) 0.0340(6) Uani 1 1 d . . . . .
H33 H 0.278448 0.862503 0.649043 0.041 Uiso 1 1 calc R U . . .
C34 C 0.31440(7) 0.76367(19) 0.69461(8) 0.0244(5) Uani 1 1 d . . . . .
C35 C 0.31659(8) 0.82293(19) 0.73518(9) 0.0286(5) Uani 1 1 d . . . . .
H35 H 0.331665 0.784038 0.762800 0.034 Uiso 1 1 calc R U . . .
C36 C 0.27075(9) 0.8497(2) 0.73355(11) 0.0413(7) Uani 1 1 d . . . . .
H36A H 0.256576 0.893353 0.708414 0.062 Uiso 1 1 calc R U . . .
H36B H 0.273536 0.881051 0.761685 0.062 Uiso 1 1 calc R U . . .
H36C H 0.252967 0.791860 0.729524 0.062 Uiso 1 1 calc R U . . .
C37 C 0.34305(9) 0.9151(2) 0.73898(10) 0.0375(6) Uani 1 1 d . . . . .
H37A H 0.372821 0.898917 0.741564 0.056 Uiso 1 1 calc R U . . .
H37B H 0.344411 0.950720 0.765628 0.056 Uiso 1 1 calc R U . . .
H37C H 0.328780 0.954284 0.712184 0.056 Uiso 1 1 calc R U . . .
C38 C 0.36367(8) 0.53995(19) 0.66108(8) 0.0274(5) Uani 1 1 d . . . . .
H38 H 0.376433 0.517398 0.692889 0.033 Uiso 1 1 calc R U . . .
C39 C 0.40157(8) 0.5634(2) 0.64615(8) 0.0289(5) Uani 1 1 d . . . . .
H39A H 0.389664 0.584530 0.614807 0.043 Uiso 1 1 calc R U . . .
H39B H 0.419607 0.506337 0.648991 0.043 Uiso 1 1 calc R U . . .
H39C H 0.419611 0.614373 0.665113 0.043 Uiso 1 1 calc R U . . .
C40 C 0.33589(10) 0.4585(2) 0.63182(10) 0.0413(7) Uani 1 1 d . . . . .
H40A H 0.311058 0.445066 0.640531 0.062 Uiso 1 1 calc R U . . .
H40B H 0.354000 0.401051 0.636105 0.062 Uiso 1 1 calc R U . . .
H40C H 0.324934 0.477493 0.600196 0.062 Uiso 1 1 calc R U . . .
C41 C 0.38040(7) 0.55723(16) 0.98805(7) 0.0175(4) Uani 1 1 d . . . . .
C42 C 0.40264(7) 0.57105(17) 1.03378(7) 0.0199(4) Uani 1 1 d . . . . .
C43 C 0.44734(7) 0.58735(17) 1.05386(8) 0.0233(5) Uani 1 1 d . . . . .
C44 C 0.47206(7) 0.59243(17) 1.02805(8) 0.0238(5) Uani 1 1 d . . . . .
C45 C 0.45206(7) 0.57804(17) 0.98265(8) 0.0222(5) Uani 1 1 d . . . . .
C46 C 0.40775(7) 0.55797(17) 0.96427(7) 0.0198(4) Uani 1 1 d . . . . .
C47 C 0.30459(7) 0.60736(16) 0.91725(7) 0.0168(4) Uani 1 1 d . . . . .
C48 C 0.32118(7) 0.69156(17) 0.90724(7) 0.0190(4) Uani 1 1 d . . . . .
C49 C 0.29790(8) 0.75112(17) 0.87177(8) 0.0217(5) Uani 1 1 d . . . . .
C50 C 0.25540(8) 0.72902(18) 0.84482(7) 0.0237(5) Uani 1 1 d . . . . .
C51 C 0.23694(7) 0.64718(18) 0.85332(7) 0.0223(5) Uani 1 1 d . . . . .
C52 C 0.26138(7) 0.58974(16) 0.88854(7) 0.0188(4) Uani 1 1 d . . . . .
C53 C 0.32678(7) 0.42237(16) 0.94713(7) 0.0168(4) Uani 1 1 d . . . . .
C54 C 0.32034(7) 0.38522(17) 0.90510(7) 0.0194(4) Uani 1 1 d . . . . .
C55 C 0.32283(8) 0.28851(18) 0.89670(8) 0.0238(5) Uani 1 1 d . . . . .
C56 C 0.33192(8) 0.22367(17) 0.93093(9) 0.0247(5) Uani 1 1 d . . . . .
C57 C 0.33889(7) 0.25697(17) 0.97358(8) 0.0228(5) Uani 1 1 d . . . . .
C58 C 0.33705(7) 0.35296(17) 0.98034(7) 0.0189(4) Uani 1 1 d . . . . .
C59 C 0.29757(7) 0.55829(16) 0.99107(7) 0.0175(4) Uani 1 1 d . . . . .
C60 C 0.30139(7) 0.64630(17) 1.01190(7) 0.0210(5) Uani 1 1 d . . . . .
C61 C 0.27781(8) 0.67394(18) 1.03734(8) 0.0255(5) Uani 1 1 d . . . . .
C62 C 0.24643(8) 0.6136(2) 1.04058(8) 0.0280(6) Uani 1 1 d . . . . .
C63 C 0.23980(7) 0.52715(19) 1.01916(8) 0.0254(5) Uani 1 1 d . . . . .
C64 C 0.26516(7) 0.50106(17) 0.99530(7) 0.0199(4) Uani 1 1 d . . . . .
B1 B 0.32747(7) 0.53589(18) 0.96085(8) 0.0156(5) Uani 1 1 d . . . . .

loop_
_atom_site_aniso_label
_atom_site_aniso_U_11
_atom_site_aniso_U_22
_atom_site_aniso_U_33
_atom_site_aniso_U_23
_atom_site_aniso_U_13
_atom_site_aniso_U_12
Br1 0.02034(11) 0.03421(14) 0.01555(10) -0.00643(9) 0.00969(8) -0.00591(9)
Br2 0.03318(17) 0.02472(17) 0.01533(14) 0.000 0.01062(12) 0.000
Br3 0.02218(15) 0.02341(17) 0.02386(16) 0.000 0.00742(12) 0.000
Br4 0.01896(10) 0.02885(13) 0.01410(10) 0.00453(9) 0.00518(8) -0.00312(8)
Zn1 0.01924(12) 0.02346(14) 0.01211(11) -0.00382(10) 0.00759(9) -0.00162(10)
Zn2 0.01662(12) 0.02581(15) 0.01193(11) 0.00154(10) 0.00505(9) -0.00511(10)
F1 0.0286(7) 0.0343(8) 0.0138(6) 0.0042(6) 0.0079(5) -0.0011(6)
F2 0.0302(7) 0.0389(9) 0.0202(7) -0.0007(6) -0.0019(6) -0.0019(6)
F3 0.0170(6) 0.0297(8) 0.0463(9) -0.0037(7) 0.0040(6) -0.0054(6)
F4 0.0245(7) 0.0302(8) 0.0390(8) 0.0033(6) 0.0192(6) 0.0001(6)
F5 0.0239(7) 0.0353(8) 0.0178(6) 0.0007(6) 0.0099(5) 0.0008(6)
F6 0.0240(7) 0.0221(7) 0.0240(7) 0.0036(6) 0.0059(5) -0.0044(5)
F7 0.0380(8) 0.0237(8) 0.0342(8) 0.0119(6) 0.0151(7) -0.0005(6)
F8 0.0367(8) 0.0380(9) 0.0274(8) 0.0180(7) 0.0069(6) 0.0128(7)
F9 0.0201(7) 0.0403(9) 0.0295(8) 0.0060(7) -0.0005(6) 0.0022(6)
F10 0.0203(6) 0.0250(7) 0.0263(7) 0.0042(6) 0.0065(5) -0.0028(5)
F11 0.0273(7) 0.0232(7) 0.0294(7) -0.0051(6) 0.0160(6) -0.0070(6)
F12 0.0304(8) 0.0508(11) 0.0406(9) 0.0003(8) 0.0250(7) -0.0053(7)
F13 0.0488(10) 0.0563(11) 0.0331(9) -0.0011(8) 0.0289(8) 0.0175(8)
F14 0.0508(9) 0.0288(8) 0.0226(7) -0.0072(6) 0.0101(7) 0.0123(7)
F15 0.0342(7) 0.0174(7) 0.0225(7) -0.0017(5) 0.0083(6) -0.0032(6)
F16 0.0317(7) 0.0241(7) 0.0152(6) 0.0023(5) 0.0091(5) 0.0007(6)
F17 0.0386(8) 0.0185(7) 0.0327(8) 0.0091(6) 0.0117(6) 0.0021(6)
F18 0.0484(9) 0.0180(8) 0.0422(9) -0.0052(7) 0.0167(7) 0.0018(7)
F19 0.0444(9) 0.0318(9) 0.0237(7) -0.0109(6) 0.0128(6) 0.0029(7)
F20 0.0305(7) 0.0262(7) 0.0152(6) 0.0010(5) 0.0098(5) 0.0028(6)
N1 0.0177(8) 0.0181(9) 0.0135(8) -0.0030(7) 0.0059(7) -0.0028(7)
N2 0.0195(9) 0.0201(10) 0.0152(9) -0.0045(7) 0.0106(7) -0.0061(7)
C1 0.0190(10) 0.0204(11) 0.0152(10) -0.0011(8) 0.0084(8) -0.0012(8)
C2 0.0217(11) 0.0280(13) 0.0141(10) 0.0004(9) 0.0070(8) -0.0052(9)
C3 0.0213(10) 0.0220(12) 0.0178(10) -0.0082(9) 0.0075(8) -0.0054(9)
C4 0.0306(13) 0.0283(14) 0.0277(12) -0.0101(10) 0.0154(10) -0.0129(10)
C5 0.0228(11) 0.0337(14) 0.0215(11) -0.0085(10) 0.0126(9) -0.0114(10)
C6 0.0286(12) 0.0273(13) 0.0255(12) -0.0110(10) 0.0109(10) -0.0007(10)
C7 0.0272(12) 0.0287(13) 0.0175(11) -0.0078(10) 0.0035(9) -0.0036(10)
C8 0.0207(12) 0.0536(19) 0.0343(14) -0.0197(13) 0.0130(10) -0.0071(11)
C9 0.0443(16) 0.0542(19) 0.0299(14) -0.0060(13) 0.0214(12) -0.0267(14)
C10 0.0487(12) 0.0506(14) 0.0251(9) 0.0065(9) 0.0136(8) -0.0158(10)
C11 0.0426(15) 0.0291(14) 0.0257(13) 0.0032(11) 0.0150(11) -0.0130(11)
C12 0.0308(12) 0.0279(13) 0.0221(11) -0.0056(10) 0.0169(10) -0.0147(10)
C13 0.0370(14) 0.0446(17) 0.0433(16) -0.0077(13) 0.0304(13) -0.0131(12)
C14 0.0445(15) 0.0392(17) 0.0359(15) -0.0171(12) 0.0255(12) -0.0261(13)
C15 0.0487(12) 0.0506(14) 0.0251(9) 0.0065(9) 0.0136(8) -0.0158(10)
C16 0.0482(18) 0.069(3) 0.0444(18) 0.0351(18) 0.0057(15) -0.0023(17)
C17 0.0171(10) 0.0241(12) 0.0107(9) -0.0063(8) 0.0074(8) -0.0042(8)
C18 0.0195(10) 0.0249(12) 0.0111(9) -0.0050(8) 0.0075(8) -0.0028(9)
C19 0.0201(10) 0.0229(12) 0.0169(10) 0.0010(9) 0.0088(8) -0.0023(9)
C20 0.0257(12) 0.0354(14) 0.0186(11) 0.0046(10) 0.0088(9) 0.0002(10)
C21 0.0302(12) 0.0225(12) 0.0256(12) -0.0003(10) 0.0127(10) 0.0002(10)
C22 0.0227(11) 0.0297(13) 0.0138(10) -0.0024(9) 0.0099(8) -0.0066(9)
C23 0.0196(11) 0.0398(15) 0.0198(11) -0.0056(10) 0.0112(9) -0.0066(10)
C24 0.0190(11) 0.0381(15) 0.0186(11) -0.0056(10) 0.0083(9) 0.0012(10)
C25 0.0224(11) 0.0254(12) 0.0144(10) -0.0047(9) 0.0088(8) 0.0010(9)
C26 0.0253(12) 0.0267(13) 0.0231(12) 0.0005(10) 0.0101(9) 0.0048(10)
C27 0.0351(14) 0.0322(15) 0.0292(13) -0.0029(11) 0.0109(11) 0.0114(11)
C28 0.0385(14) 0.0395(16) 0.0212(12) 0.0017(11) 0.0109(11) 0.0105(12)
C29 0.0159(10) 0.0306(13) 0.0135(10) -0.0012(9) 0.0046(8) -0.0058(9)
C30 0.0187(11) 0.0362(14) 0.0165(11) -0.0055(10) 0.0057(8) -0.0085(10)
C31 0.0256(12) 0.0566(19) 0.0140(11) -0.0030(11) 0.0039(9) -0.0057(12)
C32 0.0244(12) 0.063(2) 0.0217(12) 0.0103(13) 0.0013(10) 0.0039(13)
C33 0.0206(12) 0.0474(17) 0.0313(14) 0.0096(12) 0.0071(10) 0.0086(11)
C34 0.0163(10) 0.0350(14) 0.0224(11) 0.0002(10) 0.0079(9) 0.0010(9)
C35 0.0247(12) 0.0316(14) 0.0314(13) -0.0012(11) 0.0127(10) 0.0064(10)
C36 0.0327(14) 0.0496(19) 0.0473(17) -0.0025(14) 0.0216(13) 0.0106(13)
C37 0.0327(14) 0.0333(16) 0.0457(17) -0.0041(13) 0.0141(12) 0.0045(12)
C38 0.0344(13) 0.0338(14) 0.0161(11) -0.0101(10) 0.0119(9) -0.0070(11)
C39 0.0301(12) 0.0354(15) 0.0216(12) -0.0107(10) 0.0104(10) -0.0041(11)
C40 0.0535(17) 0.0458(18) 0.0329(15) -0.0223(13) 0.0258(13) -0.0213(14)
C41 0.0197(10) 0.0154(11) 0.0171(10) 0.0022(8) 0.0066(8) 0.0002(8)
C42 0.0231(11) 0.0198(11) 0.0172(10) 0.0039(9) 0.0081(8) 0.0007(9)
C43 0.0252(11) 0.0190(12) 0.0188(11) 0.0005(9) 0.0005(9) -0.0002(9)
C44 0.0171(10) 0.0167(11) 0.0334(13) 0.0021(10) 0.0047(9) -0.0007(8)
C45 0.0202(11) 0.0177(11) 0.0315(12) 0.0042(9) 0.0131(9) 0.0014(9)
C46 0.0219(11) 0.0195(11) 0.0174(10) 0.0028(9) 0.0068(8) 0.0013(8)
C47 0.0202(10) 0.0171(11) 0.0148(10) 0.0002(8) 0.0085(8) 0.0021(8)
C48 0.0202(10) 0.0211(11) 0.0167(10) -0.0009(9) 0.0081(8) -0.0004(9)
C49 0.0302(12) 0.0179(11) 0.0221(11) 0.0024(9) 0.0158(9) 0.0021(9)
C50 0.0291(12) 0.0270(13) 0.0156(10) 0.0063(9) 0.0090(9) 0.0102(10)
C51 0.0191(11) 0.0285(13) 0.0175(11) -0.0006(9) 0.0048(8) 0.0038(9)
C52 0.0209(10) 0.0180(11) 0.0193(10) -0.0002(9) 0.0099(8) 0.0021(8)
C53 0.0149(9) 0.0189(11) 0.0174(10) -0.0003(8) 0.0071(8) 0.0001(8)
C54 0.0184(10) 0.0228(12) 0.0171(10) 0.0022(9) 0.0068(8) 0.0011(8)
C55 0.0243(11) 0.0261(13) 0.0206(11) -0.0061(9) 0.0083(9) 0.0003(9)
C56 0.0246(11) 0.0148(11) 0.0344(13) -0.0023(10) 0.0111(10) 0.0001(9)
C57 0.0232(11) 0.0204(12) 0.0246(12) 0.0051(9) 0.0091(9) 0.0011(9)
C58 0.0185(10) 0.0210(12) 0.0179(10) -0.0009(9) 0.0076(8) -0.0009(8)
C59 0.0188(10) 0.0209(11) 0.0119(9) 0.0003(8) 0.0048(8) 0.0019(8)
C60 0.0236(11) 0.0226(12) 0.0143(10) 0.0019(9) 0.0046(8) 0.0030(9)
C61 0.0347(13) 0.0240(13) 0.0150(10) -0.0020(9) 0.0064(9) 0.0107(10)
C62 0.0301(12) 0.0411(16) 0.0167(11) 0.0033(10) 0.0131(9) 0.0138(11)
C63 0.0218(11) 0.0354(14) 0.0211(11) 0.0032(10) 0.0106(9) 0.0010(10)
C64 0.0213(10) 0.0236(12) 0.0159(10) -0.0017(9) 0.0082(8) 0.0000(9)
B1 0.0168(11) 0.0172(12) 0.0135(11) 0.0016(9) 0.0067(9) 0.0002(9)

loop_
_atom_type_symbol
_atom_type_description
_atom_type_scat_dispersion_real
_atom_type_scat_dispersion_imag
_atom_type_scat_source
C C 0.0033 0.0016 'International Tables Vol C Tables 4.2.6.8 and 6.1.1.4'
H H 0.0000 0.0000 'International Tables Vol C Tables 4.2.6.8 and 6.1.1.4'
B B 0.0013 0.0007 'International Tables Vol C Tables 4.2.6.8 and 6.1.1.4'
Br Br -0.2901 2.4595 'International Tables Vol C Tables 4.2.6.8 and 6.1.1.4'
F F 0.0171 0.0103 'International Tables Vol C Tables 4.2.6.8 and 6.1.1.4'
N N 0.0061 0.0033 'International Tables Vol C Tables 4.2.6.8 and 6.1.1.4'
Zn Zn 0.2839 1.4301 'International Tables Vol C Tables 4.2.6.8 and 6.1.1.4'

loop_
_geom_angle_atom_site_label_1
_geom_angle_atom_site_label_2
_geom_angle_atom_site_label_3
_geom_angle
_geom_angle_site_symmetry_1
_geom_angle_site_symmetry_3
_geom_angle_publ_flag
Zn1 Br1 Zn2 116.142(12) . . ?
Zn1 Br2 Zn1 113.121(18) 2_656 . ?
Zn2 Br3 Zn2 112.117(18) 2_656 . ?
Zn2 Br4 Zn1 114.956(11) . 2_656 ?
Br1 Zn1 Br2 100.355(11) . . ?
Br1 Zn1 Br4 106.486(14) . 2_656 ?
Br4 Zn1 Br2 111.636(12) 2_656 . ?
C1 Zn1 Br1 117.40(6) . . ?
C1 Zn1 Br2 113.53(6) . . ?
C1 Zn1 Br4 107.23(6) . 2_656 ?
Br1 Zn2 Br3 112.673(11) . . ?
Br4 Zn2 Br1 104.629(14) . . ?
Br4 Zn2 Br3 102.752(11) . . ?
C2 Zn2 Br1 105.21(7) . . ?
C2 Zn2 Br3 109.28(7) . . ?
C2 Zn2 Br4 122.41(6) . . ?
C1 N1 C3 115.12(18) . . ?
C1 N1 C17 123.60(18) . . ?
C17 N1 C3 121.27(16) . . ?
C2 N2 C12 115.44(19) . . ?
C2 N2 C29 122.78(19) . . ?
C29 N2 C12 121.73(17) . . ?
N1 C1 Zn1 127.50(16) . . ?
N1 C1 C5 109.65(18) . . ?
C5 C1 Zn1 122.85(15) . . ?
N2 C2 Zn2 126.34(17) . . ?
N2 C2 C10 109.6(2) . . ?
C10 C2 Zn2 124.02(17) . . ?
C4 C3 N1 99.61(17) . . ?
C6 C3 N1 110.96(18) . . ?
C6 C3 C4 112.9(2) . . ?
C6 C3 C7 108.66(19) . . ?
C7 C3 N1 111.50(19) . . ?
C7 C3 C4 113.1(2) . . ?
C3 C4 H4A 110.4 . . ?
C3 C4 H4B 110.4 . . ?
C3 C4 C5 106.62(19) . . ?
H4A C4 H4B 108.6 . . ?
C5 C4 H4A 110.4 . . ?
C5 C4 H4B 110.4 . . ?
C1 C5 C4 103.13(18) . . ?
C1 C5 C8 109.5(2) . . ?
C1 C5 C9 110.61(19) . . ?
C8 C5 C4 112.5(2) . . ?
C9 C5 C4 111.5(2) . . ?
C9 C5 C8 109.5(2) . . ?
C3 C6 H6A 109.5 . . ?
C3 C6 H6B 109.5 . . ?
C3 C6 H6C 109.5 . . ?
H6A C6 H6B 109.5 . . ?
H6A C6 H6C 109.5 . . ?
H6B C6 H6C 109.5 . . ?
C3 C7 H7A 109.5 . . ?
C3 C7 H7B 109.5 . . ?
C3 C7 H7C 109.5 . . ?
H7A C7 H7B 109.5 . . ?
H7A C7 H7C 109.5 . . ?
H7B C7 H7C 109.5 . . ?
C5 C8 H8A 109.5 . . ?
C5 C8 H8B 109.5 . . ?
C5 C8 H8C 109.5 . . ?
H8A C8 H8B 109.5 . . ?
H8A C8 H8C 109.5 . . ?
H8B C8 H8C 109.5 . . ?
C5 C9 H9A 109.5 . . ?
C5 C9 H9B 109.5 . . ?
C5 C9 H9C 109.5 . . ?
H9A C9 H9B 109.5 . . ?
H9A C9 H9C 109.5 . . ?
H9B C9 H9C 109.5 . . ?
C2 C10 C15 106.5(2) . . ?
C11 C10 C2 104.0(2) . . ?
C11 C10 C15 108.4(2) . . ?
C16 C10 C2 114.4(3) . . ?
C16 C10 C11 116.8(3) . . ?
C16 C10 C15 106.3(3) . . ?
C10 C11 H11A 110.1 . . ?
C10 C11 H11B 110.1 . . ?
C10 C11 C12 107.8(2) . . ?
H11A C11 H11B 108.5 . . ?
C12 C11 H11A 110.1 . . ?
C12 C11 H11B 110.1 . . ?
C11 C12 N2 100.03(17) . . ?
C13 C12 N2 110.6(2) . . ?
C13 C12 C11 114.0(2) . . ?
C13 C12 C14 108.8(2) . . ?
C14 C12 N2 110.68(19) . . ?
C14 C12 C11 112.5(2) . . ?
C12 C13 H13A 109.5 . . ?
C12 C13 H13B 109.5 . . ?
C12 C13 H13C 109.5 . . ?
H13A C13 H13B 109.5 . . ?
H13A C13 H13C 109.5 . . ?
H13B C13 H13C 109.5 . . ?
C12 C14 H14A 109.5 . . ?
C12 C14 H14B 109.5 . . ?
C12 C14 H14C 109.5 . . ?
H14A C14 H14B 109.5 . . ?
H14A C14 H14C 109.5 . . ?
H14B C14 H14C 109.5 . . ?
C10 C15 H15A 109.5 . . ?
C10 C15 H15B 109.5 . . ?
C10 C15 H15C 109.5 . . ?
H15A C15 H15B 109.5 . . ?
H15A C15 H15C 109.5 . . ?
H15B C15 H15C 109.5 . . ?
C10 C16 H16A 109.5 . . ?
C10 C16 H16B 109.5 . . ?
C10 C16 H16C 109.5 . . ?
H16A C16 H16B 109.5 . . ?
H16A C16 H16C 109.5 . . ?
H16B C16 H16C 109.5 . . ?
C18 C17 N1 119.20(19) . . ?
C18 C17 C25 122.6(2) . . ?
C25 C17 N1 118.2(2) . . ?
C17 C18 C19 125.27(19) . . ?
C17 C18 C22 117.4(2) . . ?
C22 C18 C19 117.4(2) . . ?
C18 C19 H19 108.2 . . ?
C18 C19 C20 110.52(19) . . ?
C18 C19 C21 112.13(18) . . ?
C20 C19 H19 108.2 . . ?
C21 C19 H19 108.2 . . ?
C21 C19 C20 109.5(2) . . ?
C19 C20 H20A 109.5 . . ?
C19 C20 H20B 109.5 . . ?
C19 C20 H20C 109.5 . . ?
H20A C20 H20B 109.5 . . ?
H20A C20 H20C 109.5 . . ?
H20B C20 H20C 109.5 . . ?
C19 C21 H21A 109.5 . . ?
C19 C21 H21B 109.5 . . ?
C19 C21 H21C 109.5 . . ?
H21A C21 H21B 109.5 . . ?
H21A C21 H21C 109.5 . . ?
H21B C21 H21C 109.5 . . ?
C18 C22 H22 119.3 . . ?
C23 C22 C18 121.4(2) . . ?
C23 C22 H22 119.3 . . ?
C22 C23 H23 120.1 . . ?
C24 C23 C22 119.9(2) . . ?
C24 C23 H23 120.1 . . ?
C23 C24 H24 119.2 . . ?
C23 C24 C25 121.7(2) . . ?
C25 C24 H24 119.2 . . ?
C17 C25 C26 125.2(2) . . ?
C24 C25 C17 117.0(2) . . ?
C24 C25 C26 117.7(2) . . ?
C25 C26 H26 108.6 . . ?
C25 C26 C27 111.8(2) . . ?
C25 C26 C28 110.2(2) . . ?
C27 C26 H26 108.6 . . ?
C27 C26 C28 109.0(2) . . ?
C28 C26 H26 108.6 . . ?
C26 C27 H27A 109.5 . . ?
C26 C27 H27B 109.5 . . ?
C26 C27 H27C 109.5 . . ?
H27A C27 H27B 109.5 . . ?
H27A C27 H27C 109.5 . . ?
H27B C27 H27C 109.5 . . ?
C26 C28 H28A 109.5 . . ?
C26 C28 H28B 109.5 . . ?
C26 C28 H28C 109.5 . . ?
H28A C28 H28B 109.5 . . ?
H28A C28 H28C 109.5 . . ?
H28B C28 H28C 109.5 . . ?
C30 C29 N2 118.3(2) . . ?
C34 C29 N2 119.0(2) . . ?
C34 C29 C30 122.7(2) . . ?
C29 C30 C38 124.1(2) . . ?
C31 C30 C29 116.7(2) . . ?
C31 C30 C38 119.0(2) . . ?
C30 C31 H31 119.2 . . ?
C32 C31 C30 121.7(3) . . ?
C32 C31 H31 119.2 . . ?
C31 C32 H32 119.9 . . ?
C31 C32 C33 120.2(2) . . ?
C33 C32 H32 119.9 . . ?
C32 C33 H33 119.3 . . ?
C32 C33 C34 121.4(3) . . ?
C34 C33 H33 119.3 . . ?
C29 C34 C33 117.2(2) . . ?
C29 C34 C35 124.6(2) . . ?
C33 C34 C35 118.1(2) . . ?
C34 C35 H35 108.2 . . ?
C34 C35 C36 112.2(2) . . ?
C34 C35 C37 111.4(2) . . ?
C36 C35 H35 108.2 . . ?
C37 C35 H35 108.2 . . ?
C37 C35 C36 108.6(2) . . ?
C35 C36 H36A 109.5 . . ?
C35 C36 H36B 109.5 . . ?
C35 C36 H36C 109.5 . . ?
H36A C36 H36B 109.5 . . ?
H36A C36 H36C 109.5 . . ?
H36B C36 H36C 109.5 . . ?
C35 C37 H37A 109.5 . . ?
C35 C37 H37B 109.5 . . ?
C35 C37 H37C 109.5 . . ?
H37A C37 H37B 109.5 . . ?
H37A C37 H37C 109.5 . . ?
H37B C37 H37C 109.5 . . ?
C30 C38 H38 108.3 . . ?
C30 C38 C39 110.1(2) . . ?
C30 C38 C40 112.4(2) . . ?
C39 C38 H38 108.3 . . ?
C39 C38 C40 109.4(2) . . ?
C40 C38 H38 108.3 . . ?
C38 C39 H39A 109.5 . . ?
C38 C39 H39B 109.5 . . ?
C38 C39 H39C 109.5 . . ?
H39A C39 H39B 109.5 . . ?
H39A C39 H39C 109.5 . . ?
H39B C39 H39C 109.5 . . ?
C38 C40 H40A 109.5 . . ?
C38 C40 H40B 109.5 . . ?
C38 C40 H40C 109.5 . . ?
H40A C40 H40B 109.5 . . ?
H40A C40 H40C 109.5 . . ?
H40B C40 H40C 109.5 . . ?
C42 C41 C46 113.19(19) . . ?
C42 C41 B1 127.74(19) . . ?
C46 C41 B1 118.99(19) . . ?
F1 C42 C41 121.15(19) . . ?
F1 C42 C43 114.96(19) . . ?
C43 C42 C41 123.9(2) . . ?
F2 C43 C42 120.3(2) . . ?
F2 C43 C44 119.7(2) . . ?
C44 C43 C42 119.9(2) . . ?
F3 C44 C43 120.7(2) . . ?
F3 C44 C45 120.3(2) . . ?
C43 C44 C45 119.0(2) . . ?
F4 C45 C44 119.9(2) . . ?
F4 C45 C46 120.9(2) . . ?
C44 C45 C46 119.2(2) . . ?
F5 C46 C41 119.30(19) . . ?
F5 C46 C45 116.0(2) . . ?
C45 C46 C41 124.6(2) . . ?
C48 C47 C52 112.93(19) . . ?
C48 C47 B1 128.21(19) . . ?
C52 C47 B1 118.47(19) . . ?
F6 C48 C47 121.53(19) . . ?
F6 C48 C49 114.5(2) . . ?
C49 C48 C47 124.0(2) . . ?
F7 C49 C48 120.7(2) . . ?
F7 C49 C50 119.5(2) . . ?
C50 C49 C48 119.8(2) . . ?
F8 C50 C49 120.5(2) . . ?
F8 C50 C51 120.5(2) . . ?
C51 C50 C49 119.0(2) . . ?
F9 C51 C50 119.6(2) . . ?
F9 C51 C52 121.2(2) . . ?
C50 C51 C52 119.2(2) . . ?
F10 C52 C47 119.07(19) . . ?
F10 C52 C51 115.87(19) . . ?
C51 C52 C47 125.1(2) . . ?
C54 C53 B1 127.2(2) . . ?
C58 C53 C54 113.0(2) . . ?
C58 C53 B1 119.60(19) . . ?
F20 C54 C53 121.0(2) . . ?
F20 C54 C55 115.2(2) . . ?
C55 C54 C53 123.8(2) . . ?
F19 C55 C54 120.4(2) . . ?
F19 C55 C56 119.7(2) . . ?
C56 C55 C54 120.0(2) . . ?
F18 C56 C55 120.6(2) . . ?
F18 C56 C57 120.8(2) . . ?
C55 C56 C57 118.6(2) . . ?
F17 C57 C56 119.6(2) . . ?
F17 C57 C58 121.2(2) . . ?
C58 C57 C56 119.2(2) . . ?
F16 C58 C53 119.0(2) . . ?
F16 C58 C57 115.7(2) . . ?
C57 C58 C53 125.3(2) . . ?
C60 C59 B1 119.2(2) . . ?
C64 C59 C60 113.5(2) . . ?
C64 C59 B1 127.1(2) . . ?
F15 C60 C59 119.6(2) . . ?
F15 C60 C61 115.8(2) . . ?
C61 C60 C59 124.6(2) . . ?
F14 C61 C60 120.8(2) . . ?
F14 C61 C62 120.3(2) . . ?
C62 C61 C60 119.0(2) . . ?
F13 C62 C61 120.8(2) . . ?
F13 C62 C63 120.1(2) . . ?
C63 C62 C61 119.1(2) . . ?
F12 C63 C62 119.8(2) . . ?
F12 C63 C64 120.2(2) . . ?
C62 C63 C64 120.0(2) . . ?
F11 C64 C59 121.51(19) . . ?
F11 C64 C63 114.8(2) . . ?
C59 C64 C63 123.7(2) . . ?
C41 B1 C59 113.42(17) . . ?
C47 B1 C41 112.85(18) . . ?
C47 B1 C59 101.76(16) . . ?
C53 B1 C41 102.72(17) . . ?
C53 B1 C47 113.60(17) . . ?
C53 B1 C59 112.93(18) . . ?

loop_
_geom_bond_atom_site_label_1
_geom_bond_atom_site_label_2
_geom_bond_distance
_geom_bond_site_symmetry_2
_geom_bond_publ_flag
Br1 Zn1 2.4194(3) . ?
Br1 Zn2 2.4381(4) . ?
Br2 Zn1 2.4778(3) 2_656 ?
Br2 Zn1 2.4779(3) . ?
Br3 Zn2 2.4564(3) 2_656 ?
Br3 Zn2 2.4564(3) . ?
Br4 Zn1 2.4430(3) 2_656 ?
Br4 Zn2 2.4373(3) . ?
Zn1 C1 2.038(2) . ?
Zn2 C2 2.031(2) . ?
F1 C42 1.347(3) . ?
F2 C43 1.352(3) . ?
F3 C44 1.345(3) . ?
F4 C45 1.349(3) . ?
F5 C46 1.352(3) . ?
F6 C48 1.353(2) . ?
F7 C49 1.347(3) . ?
F8 C50 1.345(3) . ?
F9 C51 1.346(3) . ?
F10 C52 1.352(3) . ?
F11 C64 1.354(3) . ?
F12 C63 1.346(3) . ?
F13 C62 1.344(3) . ?
F14 C61 1.348(3) . ?
F15 C60 1.355(3) . ?
F16 C58 1.357(3) . ?
F17 C57 1.348(3) . ?
F18 C56 1.340(3) . ?
F19 C55 1.346(3) . ?
F20 C54 1.355(3) . ?
N1 C1 1.296(3) . ?
N1 C3 1.544(3) . ?
N1 C17 1.468(3) . ?
N2 C2 1.286(3) . ?
N2 C12 1.539(3) . ?
N2 C29 1.465(3) . ?
C1 C5 1.519(3) . ?
C2 C10 1.515(3) . ?
C3 C4 1.529(3) . ?
C3 C6 1.515(3) . ?
C3 C7 1.521(3) . ?
C4 H4A 0.9900 . ?
C4 H4B 0.9900 . ?
C4 C5 1.541(3) . ?
C5 C8 1.541(4) . ?
C5 C9 1.535(4) . ?
C6 H6A 0.9800 . ?
C6 H6B 0.9800 . ?
C6 H6C 0.9800 . ?
C7 H7A 0.9800 . ?
C7 H7B 0.9800 . ?
C7 H7C 0.9800 . ?
C8 H8A 0.9800 . ?
C8 H8B 0.9800 . ?
C8 H8C 0.9800 . ?
C9 H9A 0.9800 . ?
C9 H9B 0.9800 . ?
C9 H9C 0.9800 . ?
C10 C11 1.514(4) . ?
C10 C15 1.593(5) . ?
C10 C16 1.469(5) . ?
C11 H11A 0.9900 . ?
C11 H11B 0.9900 . ?
C11 C12 1.527(4) . ?
C12 C13 1.523(4) . ?
C12 C14 1.524(3) . ?
C13 H13A 0.9800 . ?
C13 H13B 0.9800 . ?
C13 H13C 0.9800 . ?
C14 H14A 0.9800 . ?
C14 H14B 0.9800 . ?
C14 H14C 0.9800 . ?
C15 H15A 0.9800 . ?
C15 H15B 0.9800 . ?
C15 H15C 0.9800 . ?
C16 H16A 0.9800 . ?
C16 H16B 0.9800 . ?
C16 H16C 0.9800 . ?
C17 C18 1.399(3) . ?
C17 C25 1.412(3) . ?
C18 C19 1.524(3) . ?
C18 C22 1.400(3) . ?
C19 H19 1.0000 . ?
C19 C20 1.540(3) . ?
C19 C21 1.533(3) . ?
C20 H20A 0.9800 . ?
C20 H20B 0.9800 . ?
C20 H20C 0.9800 . ?
C21 H21A 0.9800 . ?
C21 H21B 0.9800 . ?
C21 H21C 0.9800 . ?
C22 H22 0.9500 . ?
C22 C23 1.383(3) . ?
C23 H23 0.9500 . ?
C23 C24 1.380(4) . ?
C24 H24 0.9500 . ?
C24 C25 1.398(3) . ?
C25 C26 1.523(3) . ?
C26 H26 1.0000 . ?
C26 C27 1.539(3) . ?
C26 C28 1.544(3) . ?
C27 H27A 0.9800 . ?
C27 H27B 0.9800 . ?
C27 H27C 0.9800 . ?
C28 H28A 0.9800 . ?
C28 H28B 0.9800 . ?
C28 H28C 0.9800 . ?
C29 C30 1.410(3) . ?
C29 C34 1.396(3) . ?
C30 C31 1.398(3) . ?
C30 C38 1.517(4) . ?
C31 H31 0.9500 . ?
C31 C32 1.370(4) . ?
C32 H32 0.9500 . ?
C32 C33 1.377(4) . ?
C33 H33 0.9500 . ?
C33 C34 1.397(3) . ?
C34 C35 1.528(4) . ?
C35 H35 1.0000 . ?
C35 C36 1.539(3) . ?
C35 C37 1.537(4) . ?
C36 H36A 0.9800 . ?
C36 H36B 0.9800 . ?
C36 H36C 0.9800 . ?
C37 H37A 0.9800 . ?
C37 H37B 0.9800 . ?
C37 H37C 0.9800 . ?
C38 H38 1.0000 . ?
C38 C39 1.537(3) . ?
C38 C40 1.541(3) . ?
C39 H39A 0.9800 . ?
C39 H39B 0.9800 . ?
C39 H39C 0.9800 . ?
C40 H40A 0.9800 . ?
C40 H40B 0.9800 . ?
C40 H40C 0.9800 . ?
C41 C42 1.388(3) . ?
C41 C46 1.389(3) . ?
C41 B1 1.655(3) . ?
C42 C43 1.385(3) . ?
C43 C44 1.371(4) . ?
C44 C45 1.372(3) . ?
C45 C46 1.381(3) . ?
C47 C48 1.389(3) . ?
C47 C52 1.394(3) . ?
C47 B1 1.655(3) . ?
C48 C49 1.387(3) . ?
C49 C50 1.374(3) . ?
C50 C51 1.374(4) . ?
C51 C52 1.375(3) . ?
C53 C54 1.390(3) . ?
C53 C58 1.390(3) . ?
C53 B1 1.649(3) . ?
C54 C55 1.390(3) . ?
C55 C56 1.372(4) . ?
C56 C57 1.386(3) . ?
C57 C58 1.367(3) . ?
C59 C60 1.387(3) . ?
C59 C64 1.384(3) . ?
C59 B1 1.659(3) . ?
C60 C61 1.383(3) . ?
C61 C62 1.371(4) . ?
C62 C63 1.370(4) . ?
C63 C64 1.384(3) . ?

loop_
_geom_torsion_atom_site_label_1
_geom_torsion_atom_site_label_2
_geom_torsion_atom_site_label_3
_geom_torsion_atom_site_label_4
_geom_torsion
_geom_torsion_site_symmetry_1
_geom_torsion_site_symmetry_2
_geom_torsion_site_symmetry_3
_geom_torsion_site_symmetry_4
_geom_torsion_publ_flag
Zn1 C1 C5 C4 165.18(17) . . . . ?
Zn1 C1 C5 C8 -74.9(2) . . . . ?
Zn1 C1 C5 C9 45.8(3) . . . . ?
Zn2 C2 C10 C11 -168.53(19) . . . . ?
Zn2 C2 C10 C15 77.1(3) . . . . ?
Zn2 C2 C10 C16 -40.0(4) . . . . ?
F1 C42 C43 F2 -0.9(3) . . . . ?
F1 C42 C43 C44 -178.0(2) . . . . ?
F2 C43 C44 F3 0.0(3) . . . . ?
F2 C43 C44 C45 -179.2(2) . . . . ?
F3 C44 C45 F4 -0.5(3) . . . . ?
F3 C44 C45 C46 -179.8(2) . . . . ?
F4 C45 C46 F5 3.6(3) . . . . ?
F4 C45 C46 C41 -174.7(2) . . . . ?
F6 C48 C49 F7 1.7(3) . . . . ?
F6 C48 C49 C50 -176.8(2) . . . . ?
F7 C49 C50 F8 -0.1(3) . . . . ?
F7 C49 C50 C51 -179.3(2) . . . . ?
F8 C50 C51 F9 0.4(3) . . . . ?
F8 C50 C51 C52 -179.1(2) . . . . ?
F9 C51 C52 F10 -0.3(3) . . . . ?
F9 C51 C52 C47 -179.7(2) . . . . ?
F12 C63 C64 F11 0.6(3) . . . . ?
F12 C63 C64 C59 -179.2(2) . . . . ?
F13 C62 C63 F12 1.0(3) . . . . ?
F13 C62 C63 C64 -177.6(2) . . . . ?
F14 C61 C62 F13 0.4(4) . . . . ?
F14 C61 C62 C63 -178.4(2) . . . . ?
F15 C60 C61 F14 -4.3(3) . . . . ?
F15 C60 C61 C62 176.4(2) . . . . ?
F17 C57 C58 F16 0.6(3) . . . . ?
F17 C57 C58 C53 -179.0(2) . . . . ?
F18 C56 C57 F17 -0.7(3) . . . . ?
F18 C56 C57 C58 177.5(2) . . . . ?
F19 C55 C56 F18 0.6(3) . . . . ?
F19 C55 C56 C57 178.9(2) . . . . ?
F20 C54 C55 F19 0.8(3) . . . . ?
F20 C54 C55 C56 -179.7(2) . . . . ?
N1 C1 C5 C4 -14.7(3) . . . . ?
N1 C1 C5 C8 105.3(2) . . . . ?
N1 C1 C5 C9 -134.0(2) . . . . ?
N1 C3 C4 C5 -22.6(2) . . . . ?
N1 C17 C18 C19 -1.9(3) . . . . ?
N1 C17 C18 C22 179.95(18) . . . . ?
N1 C17 C25 C24 -179.01(19) . . . . ?
N1 C17 C25 C26 4.5(3) . . . . ?
N2 C2 C10 C11 14.2(3) . . . . ?
N2 C2 C10 C15 -100.2(3) . . . . ?
N2 C2 C10 C16 142.7(3) . . . . ?
N2 C29 C30 C31 177.4(2) . . . . ?
N2 C29 C30 C38 -7.0(3) . . . . ?
N2 C29 C34 C33 -177.7(2) . . . . ?
N2 C29 C34 C35 6.9(3) . . . . ?
C1 N1 C3 C4 14.7(3) . . . . ?
C1 N1 C3 C6 133.8(2) . . . . ?
C1 N1 C3 C7 -104.9(2) . . . . ?
C1 N1 C17 C18 90.4(3) . . . . ?
C1 N1 C17 C25 -88.0(3) . . . . ?
C2 N2 C12 C11 -6.4(3) . . . . ?
C2 N2 C12 C13 114.1(2) . . . . ?
C2 N2 C12 C14 -125.2(2) . . . . ?
C2 N2 C29 C30 92.2(3) . . . . ?
C2 N2 C29 C34 -86.6(3) . . . . ?
C2 C10 C11 C12 -18.0(3) . . . . ?
C3 N1 C1 Zn1 -179.89(15) . . . . ?
C3 N1 C1 C5 -0.1(3) . . . . ?
C3 N1 C17 C18 -90.7(2) . . . . ?
C3 N1 C17 C25 90.9(2) . . . . ?
C3 C4 C5 C1 23.5(3) . . . . ?
C3 C4 C5 C8 -94.3(2) . . . . ?
C3 C4 C5 C9 142.3(2) . . . . ?
C6 C3 C4 C5 -140.3(2) . . . . ?
C7 C3 C4 C5 95.9(2) . . . . ?
C10 C11 C12 N2 14.9(3) . . . . ?
C10 C11 C12 C13 -103.2(3) . . . . ?
C10 C11 C12 C14 132.3(2) . . . . ?
C12 N2 C2 Zn2 177.94(16) . . . . ?
C12 N2 C2 C10 -4.8(3) . . . . ?
C12 N2 C29 C30 -90.6(3) . . . . ?
C12 N2 C29 C34 90.7(3) . . . . ?
C15 C10 C11 C12 95.0(3) . . . . ?
C16 C10 C11 C12 -145.0(3) . . . . ?
C17 N1 C1 Zn1 -0.9(3) . . . . ?
C17 N1 C1 C5 179.0(2) . . . . ?
C17 N1 C3 C4 -164.4(2) . . . . ?
C17 N1 C3 C6 -45.2(3) . . . . ?
C17 N1 C3 C7 76.0(2) . . . . ?
C17 C18 C19 C20 125.8(2) . . . . ?
C17 C18 C19 C21 -111.7(2) . . . . ?
C17 C18 C22 C23 -0.1(3) . . . . ?
C17 C25 C26 C27 -125.5(2) . . . . ?
C17 C25 C26 C28 113.2(2) . . . . ?
C18 C17 C25 C24 2.7(3) . . . . ?
C18 C17 C25 C26 -173.8(2) . . . . ?
C18 C22 C23 C24 0.8(3) . . . . ?
C19 C18 C22 C23 -178.4(2) . . . . ?
C22 C18 C19 C20 -56.0(3) . . . . ?
C22 C18 C19 C21 66.4(3) . . . . ?
C22 C23 C24 C25 0.2(4) . . . . ?
C23 C24 C25 C17 -1.8(3) . . . . ?
C23 C24 C25 C26 174.9(2) . . . . ?
C24 C25 C26 C27 58.0(3) . . . . ?
C24 C25 C26 C28 -63.3(3) . . . . ?
C25 C17 C18 C19 176.4(2) . . . . ?
C25 C17 C18 C22 -1.7(3) . . . . ?
C29 N2 C2 Zn2 -4.6(3) . . . . ?
C29 N2 C2 C10 172.6(2) . . . . ?
C29 N2 C12 C11 176.1(2) . . . . ?
C29 N2 C12 C13 -63.4(3) . . . . ?
C29 N2 C12 C14 57.3(3) . . . . ?
C29 C30 C31 C32 1.1(4) . . . . ?
C29 C30 C38 C39 -111.8(2) . . . . ?
C29 C30 C38 C40 126.0(2) . . . . ?
C29 C34 C35 C36 -126.4(3) . . . . ?
C29 C34 C35 C37 111.6(3) . . . . ?
C30 C29 C34 C33 3.6(3) . . . . ?
C30 C29 C34 C35 -171.8(2) . . . . ?
C30 C31 C32 C33 1.9(4) . . . . ?
C31 C30 C38 C39 63.7(3) . . . . ?
C31 C30 C38 C40 -58.5(3) . . . . ?
C31 C32 C33 C34 -2.3(4) . . . . ?
C32 C33 C34 C29 -0.4(4) . . . . ?
C32 C33 C34 C35 175.2(2) . . . . ?
C33 C34 C35 C36 58.3(3) . . . . ?
C33 C34 C35 C37 -63.7(3) . . . . ?
C34 C29 C30 C31 -3.9(3) . . . . ?
C34 C29 C30 C38 171.7(2) . . . . ?
C38 C30 C31 C32 -174.8(2) . . . . ?
C41 C42 C43 F2 178.4(2) . . . . ?
C41 C42 C43 C44 1.3(4) . . . . ?
C42 C41 C46 F5 176.7(2) . . . . ?
C42 C41 C46 C45 -5.1(3) . . . . ?
C42 C41 B1 C47 129.7(2) . . . . ?
C42 C41 B1 C53 -107.5(2) . . . . ?
C42 C41 B1 C59 14.7(3) . . . . ?
C42 C43 C44 F3 177.0(2) . . . . ?
C42 C43 C44 C45 -2.1(4) . . . . ?
C43 C44 C45 F4 178.6(2) . . . . ?
C43 C44 C45 C46 -0.6(4) . . . . ?
C44 C45 C46 F5 -177.2(2) . . . . ?
C44 C45 C46 C41 4.5(4) . . . . ?
C46 C41 C42 F1 -178.6(2) . . . . ?
C46 C41 C42 C43 2.2(3) . . . . ?
C46 C41 B1 C47 -53.5(3) . . . . ?
C46 C41 B1 C53 69.2(2) . . . . ?
C46 C41 B1 C59 -168.5(2) . . . . ?
C47 C48 C49 F7 -179.9(2) . . . . ?
C47 C48 C49 C50 1.6(4) . . . . ?
C48 C47 C52 F10 -178.52(19) . . . . ?
C48 C47 C52 C51 0.9(3) . . . . ?
C48 C47 B1 C41 -14.9(3) . . . . ?
C48 C47 B1 C53 -131.3(2) . . . . ?
C48 C47 B1 C59 107.0(2) . . . . ?
C48 C49 C50 F8 178.4(2) . . . . ?
C48 C49 C50 C51 -0.8(4) . . . . ?
C49 C50 C51 F9 179.6(2) . . . . ?
C49 C50 C51 C52 0.1(4) . . . . ?
C50 C51 C52 F10 179.2(2) . . . . ?
C50 C51 C52 C47 -0.2(4) . . . . ?
C52 C47 C48 F6 176.72(19) . . . . ?
C52 C47 C48 C49 -1.6(3) . . . . ?
C52 C47 B1 C41 172.81(19) . . . . ?
C52 C47 B1 C53 56.4(3) . . . . ?
C52 C47 B1 C59 -65.3(2) . . . . ?
C53 C54 C55 F19 -179.3(2) . . . . ?
C53 C54 C55 C56 0.3(4) . . . . ?
C54 C53 C58 F16 177.46(18) . . . . ?
C54 C53 C58 C57 -3.0(3) . . . . ?
C54 C53 B1 C41 -104.1(2) . . . . ?
C54 C53 B1 C47 18.1(3) . . . . ?
C54 C53 B1 C59 133.3(2) . . . . ?
C54 C55 C56 F18 -179.0(2) . . . . ?
C54 C55 C56 C57 -0.7(3) . . . . ?
C55 C56 C57 F17 -179.0(2) . . . . ?
C55 C56 C57 C58 -0.8(3) . . . . ?
C56 C57 C58 F16 -177.6(2) . . . . ?
C56 C57 C58 C53 2.8(4) . . . . ?
C58 C53 C54 F20 -178.63(18) . . . . ?
C58 C53 C54 C55 1.4(3) . . . . ?
C58 C53 B1 C41 70.1(2) . . . . ?
C58 C53 B1 C47 -167.70(19) . . . . ?
C58 C53 B1 C59 -52.5(3) . . . . ?
C59 C60 C61 F14 175.4(2) . . . . ?
C59 C60 C61 C62 -4.0(3) . . . . ?
C60 C59 C64 F11 178.22(19) . . . . ?
C60 C59 C64 C63 -2.0(3) . . . . ?
C60 C59 B1 C41 51.9(3) . . . . ?
C60 C59 B1 C47 -69.6(2) . . . . ?
C60 C59 B1 C53 168.26(18) . . . . ?
C60 C61 C62 F13 179.7(2) . . . . ?
C60 C61 C62 C63 1.0(3) . . . . ?
C61 C62 C63 F12 179.8(2) . . . . ?
C61 C62 C63 C64 1.1(4) . . . . ?
C62 C63 C64 F11 179.2(2) . . . . ?
C62 C63 C64 C59 -0.6(4) . . . . ?
C64 C59 C60 F15 -176.05(19) . . . . ?
C64 C59 C60 C61 4.3(3) . . . . ?
C64 C59 B1 C41 -134.3(2) . . . . ?
C64 C59 B1 C47 104.2(2) . . . . ?
C64 C59 B1 C53 -17.9(3) . . . . ?
B1 C41 C42 F1 -1.7(4) . . . . ?
B1 C41 C42 C43 179.1(2) . . . . ?
B1 C41 C46 F5 -0.6(3) . . . . ?
B1 C41 C46 C45 177.6(2) . . . . ?
B1 C47 C48 F6 4.1(3) . . . . ?
B1 C47 C48 C49 -174.2(2) . . . . ?
B1 C47 C52 F10 -5.1(3) . . . . ?
B1 C47 C52 C51 174.3(2) . . . . ?
B1 C53 C54 F20 -4.1(3) . . . . ?
B1 C53 C54 C55 176.0(2) . . . . ?
B1 C53 C58 F16 2.5(3) . . . . ?
B1 C53 C58 C57 -178.0(2) . . . . ?
B1 C59 C60 F15 -1.4(3) . . . . ?
B1 C59 C60 C61 178.9(2) . . . . ?
B1 C59 C64 F11 4.1(3) . . . . ?
B1 C59 C64 C63 -176.1(2) . . . . ?

loop_
_smtbx_masks_void_nr
_smtbx_masks_void_average_x
_smtbx_masks_void_average_y
_smtbx_masks_void_average_z
_smtbx_masks_void_volume
_smtbx_masks_void_count_electrons
_smtbx_masks_void_content
1 0.000 0.267 0.250 372.2 100.0 ?
2 0.000 -0.267 0.750 372.2 100.4 ?
3 0.500 -0.233 0.250 372.2 100.0 ?
4 0.500 0.233 0.750 372.2 100.4 ?
